data_4038718
loop_
_publ_author_name
'G\"oricke, Fabian'
'Haseloff, Stefan'
'Laue, Michael'
'Schneider, Maximilian'
'Brumme, Thomas'
'Schneider, Christoph'

_publ_section_title
;
 Phosphoric Acid-Catalyzed Formation of Hydrogen-Bonded ortho-Quinone
 Methides. Enantioselective Cycloaddition with \b-Dicarbonyl Compounds
 toward Benzannulated Oxygen Heterocycles.
;
_journal_name_full 'The Journal of organic chemistry'
_journal_paper_doi 10.1021/acs.joc.0c01375
_journal_year 2020
_chemical_absolute_configuration unk
_chemical_formula_moiety 'C19 H18 O3'
_chemical_formula_sum 'C19 H18 O3'
_chemical_formula_weight 294.33
_space_group_crystal_system orthorhombic
_space_group_IT_number 19
_space_group_name_Hall 'P 2ac 2ab'
_space_group_name_H-M_alt 'P 21 21 21'
_atom_sites_solution_hydrogens difmap
_atom_sites_solution_primary dual
_atom_sites_solution_secondary difmap
_audit_creation_method SHELXL-2018/3
_cell_angle_alpha 90
_cell_angle_beta 90
_cell_angle_gamma 90
_cell_formula_units_Z 4
_cell_length_a 9.2907(2)
_cell_length_b 11.0841(3)
_cell_length_c 14.6284(3)
_cell_measurement_reflns_used 4267
_cell_measurement_temperature 130(2)
_cell_measurement_theta_max 30.8580
_cell_measurement_theta_min 2.5910
_cell_volume 1506.42(6)
_computing_cell_refinement 'CrysAlisPro 1.171.40.53 (Rigaku OD, 2019)'
_computing_data_collection 'CrysAlisPro 1.171.40.53 (Rigaku OD, 2019)'
_computing_data_reduction 'CrysAlisPro 1.171.40.53 (Rigaku OD, 2019)'
_computing_molecular_graphics
;
 ORTEP3 for Windows
 L. J. Farrugia, J. Appl. Crystallogr. 1997, 30, 565.
 or
 DIAMOND Version 4.5.3
 K. Brandenburg, Crystal Impact GbR, Bonn, Germany
;
_computing_publication_material
;
 WINGX
 L.J. Farrugia,
 J. Appl. Cryst., 2012, 45, 849-854.
;
_computing_structure_refinement 'SHELXL-2018/3 (Sheldrick, 2018)'
_computing_structure_solution SHELXT-2018-2
_diffrn_ambient_temperature 130(2)
_diffrn_detector_area_resol_mean 16.3560
_diffrn_measured_fraction_theta_full 1.000
_diffrn_measured_fraction_theta_max 0.939
_diffrn_measurement_device_type 'Xcalibur, Sapphire3, Gemini'
_diffrn_measurement_method '\w scans'
_diffrn_radiation_type MoK\a
_diffrn_radiation_wavelength 0.71073
_diffrn_reflns_av_R_equivalents 0.0401
_diffrn_reflns_av_unetI/netI 0.0497
_diffrn_reflns_Laue_measured_fraction_full 1.000
_diffrn_reflns_Laue_measured_fraction_max 0.939
_diffrn_reflns_limit_h_max 14
_diffrn_reflns_limit_h_min -13
_diffrn_reflns_limit_k_max 16
_diffrn_reflns_limit_k_min -16
_diffrn_reflns_limit_l_max 21
_diffrn_reflns_limit_l_min -22
_diffrn_reflns_number 15011
_diffrn_reflns_point_group_measured_fraction_full 0.999
_diffrn_reflns_point_group_measured_fraction_max 0.916
_diffrn_reflns_theta_full 30.510
_diffrn_reflns_theta_max 32.592
_diffrn_reflns_theta_min 2.305
_diffrn_source 'fine-focus sealed X-ray tube'
_exptl_absorpt_coefficient_mu 0.087
_exptl_absorpt_correction_T_max 1.00000
_exptl_absorpt_correction_T_min 0.71268
_exptl_absorpt_correction_type multi-scan
_exptl_absorpt_process_details
;
CrysAlisPro 1.171.40.53 (Rigaku Oxford Diffraction, 2019)
Empirical absorption correction using spherical harmonics,
 implemented in SCALE3 ABSPACK scaling algorithm.
;
_exptl_crystal_colour 'clear colourless'
_exptl_crystal_density_diffrn 1.298
_exptl_crystal_description prism
_exptl_crystal_F_000 624
_exptl_crystal_size_max 0.40
_exptl_crystal_size_mid 0.30
_exptl_crystal_size_min 0.20
_refine_diff_density_max 0.217
_refine_diff_density_min -0.237
_refine_diff_density_rms 0.047
_refine_ls_abs_structure_details
;
 Flack x determined using 1411 quotients [(I+)-(I-)]/[(I+)+(I-)]
 (Parsons, Flack and Wagner, Acta Cryst. B69 (2013) 249-259).
;
_refine_ls_abs_structure_Flack -0.2(6)
_refine_ls_extinction_method none
_refine_ls_goodness_of_fit_ref 1.030
_refine_ls_hydrogen_treatment refall
_refine_ls_matrix_type full
_refine_ls_number_parameters 271
_refine_ls_number_reflns 5031
_refine_ls_number_restraints 0
_refine_ls_restrained_S_all 1.030
_refine_ls_R_factor_all 0.0608
_refine_ls_R_factor_gt 0.0475
_refine_ls_shift/su_max 0.000
_refine_ls_shift/su_mean 0.000
_refine_ls_structure_factor_coef Fsqd
_refine_ls_weighting_details 'w=1/[\s^2^(Fo^2^)+(0.0503P)^2^+0.0755P] where P=(Fo^2^+2Fc^2^)/3'
_refine_ls_weighting_scheme calc
_refine_ls_wR_factor_gt 0.1004
_refine_ls_wR_factor_ref 0.1084
_reflns_Friedel_coverage 0.731
_reflns_Friedel_fraction_full 0.998
_reflns_Friedel_fraction_max 0.885
_reflns_number_gt 4205
_reflns_number_total 5031
_reflns_threshold_expression 'I > 2\s(I)'
_cod_data_source_file jo0c01375_si_004.cif
_cod_data_source_block x3206fin
_cod_database_code 4038718
_shelx_shelxl_version_number 2018/3
_shelx_space_group_comment
;
The symmetry employed for this shelxl refinement is uniquely defined
by the following loop, which should always be used as a source of
symmetry information in preference to the above space-group names.
They are only intended as comments.
;

loop_
_space_group_symop_operation_xyz
'x, y, z'
'-x+1/2, -y, z+1/2'
'-x, y+1/2, -z+1/2'
'x+1/2, -y+1/2, -z'

loop_
_atom_site_label
_atom_site_type_symbol
_atom_site_fract_x
_atom_site_fract_y
_atom_site_fract_z
_atom_site_U_iso_or_equiv
_atom_site_adp_type
_atom_site_occupancy
_atom_site_site_symmetry_order
_atom_site_calc_flag
_atom_site_refinement_flags_posn
_atom_site_refinement_flags_adp
_atom_site_refinement_flags_occupancy
_atom_site_disorder_assembly
_atom_site_disorder_group
O1 O 0.60022(15) 0.58197(12) 0.61316(9) 0.0241(3) Uani 1 1 d . . . . .
O2 O 0.46708(14) 0.46914(13) 0.71722(9) 0.0236(3) Uani 1 1 d . . . . .
O3 O 0.55441(16) 0.17605(13) 0.68560(10) 0.0298(3) Uani 1 1 d . . . . .
C1 C 0.5014(2) 0.57569(19) 0.54264(12) 0.0225(4) Uani 1 1 d . . . . .
C2 C 0.44802(19) 0.46649(18) 0.51022(12) 0.0204(3) Uani 1 1 d . . . . .
C3 C 0.49273(19) 0.34620(16) 0.55055(12) 0.0191(3) Uani 1 1 d . . . . .
C4 C 0.61813(19) 0.36393(16) 0.61767(12) 0.0189(3) Uani 1 1 d . . . . .
C5 C 0.60010(19) 0.47992(16) 0.67297(12) 0.0202(3) Uani 1 1 d . . . . .
C6 C 0.4582(2) 0.68563(19) 0.50558(15) 0.0291(4) Uani 1 1 d . . . . .
C7 C 0.3567(3) 0.6884(2) 0.43672(15) 0.0324(5) Uani 1 1 d . . . . .
C8 C 0.2987(2) 0.5808(2) 0.40411(15) 0.0308(5) Uani 1 1 d . . . . .
C9 C 0.3450(2) 0.4718(2) 0.44052(13) 0.0255(4) Uani 1 1 d . . . . .
C10 C 0.5293(2) 0.25244(18) 0.47850(12) 0.0210(4) Uani 1 1 d . . . . .
C11 C 0.6119(2) 0.28253(19) 0.40221(14) 0.0247(4) Uani 1 1 d . . . . .
C12 C 0.6504(2) 0.1957(2) 0.33818(15) 0.0291(4) Uani 1 1 d . . . . .
C13 C 0.6070(2) 0.0771(2) 0.34933(15) 0.0316(5) Uani 1 1 d . . . . .
C14 C 0.5242(2) 0.0461(2) 0.42419(15) 0.0300(4) Uani 1 1 d . . . . .
C15 C 0.4846(2) 0.13300(19) 0.48801(14) 0.0254(4) Uani 1 1 d . . . . .
C16 C 0.6360(2) 0.26192(18) 0.68548(12) 0.0226(4) Uani 1 1 d . . . . .
C17 C 0.7564(3) 0.2759(2) 0.75359(15) 0.0308(5) Uani 1 1 d . . . . .
C18 C 0.7401(3) 0.3961(2) 0.80532(15) 0.0309(5) Uani 1 1 d . . . . .
C19 C 0.7229(2) 0.5018(2) 0.73953(14) 0.0257(4) Uani 1 1 d . . . . .
H1O2 H 0.456(3) 0.537(3) 0.7477(18) 0.038(7) Uiso 1 1 d . . . . .
H3 H 0.412(2) 0.316(2) 0.5876(15) 0.022(5) Uiso 1 1 d . . . . .
H4 H 0.710(3) 0.372(2) 0.5864(16) 0.027(6) Uiso 1 1 d . . . . .
H6 H 0.498(3) 0.757(3) 0.5293(18) 0.043(8) Uiso 1 1 d . . . . .
H7 H 0.327(3) 0.766(3) 0.4105(18) 0.042(7) Uiso 1 1 d . . . . .
H8 H 0.223(3) 0.581(2) 0.3562(18) 0.038(7) Uiso 1 1 d . . . . .
H9 H 0.299(2) 0.397(2) 0.4191(15) 0.019(6) Uiso 1 1 d . . . . .
H11 H 0.641(2) 0.368(2) 0.3927(16) 0.028(6) Uiso 1 1 d . . . . .
H12 H 0.705(3) 0.222(3) 0.285(2) 0.044(8) Uiso 1 1 d . . . . .
H13 H 0.636(3) 0.015(2) 0.3026(17) 0.036(7) Uiso 1 1 d . . . . .
H14 H 0.498(3) -0.038(2) 0.4339(17) 0.038(7) Uiso 1 1 d . . . . .
H15 H 0.433(3) 0.113(2) 0.5410(17) 0.026(6) Uiso 1 1 d . . . . .
H17A H 0.847(3) 0.274(2) 0.7187(17) 0.033(6) Uiso 1 1 d . . . . .
H17E H 0.753(2) 0.207(2) 0.7958(17) 0.033(7) Uiso 1 1 d . . . . .
H18A H 0.659(3) 0.390(2) 0.8458(18) 0.035(7) Uiso 1 1 d . . . . .
H18E H 0.826(3) 0.407(2) 0.8440(18) 0.038(7) Uiso 1 1 d . . . . .
H19A H 0.815(3) 0.512(2) 0.7032(17) 0.034(6) Uiso 1 1 d . . . . .
H19E H 0.700(3) 0.578(2) 0.7774(15) 0.025(6) Uiso 1 1 d . . . . .

loop_
_atom_site_aniso_label
_atom_site_aniso_U_11
_atom_site_aniso_U_22
_atom_site_aniso_U_33
_atom_site_aniso_U_23
_atom_site_aniso_U_13
_atom_site_aniso_U_12
O1 0.0295(7) 0.0181(6) 0.0247(6) 0.0019(6) -0.0048(6) -0.0047(5)
O2 0.0245(6) 0.0209(7) 0.0254(6) -0.0047(6) 0.0043(5) -0.0007(6)
O3 0.0410(8) 0.0213(7) 0.0273(7) 0.0054(6) 0.0011(6) -0.0049(6)
C1 0.0253(9) 0.0198(9) 0.0224(8) 0.0012(7) 0.0000(7) 0.0005(7)
C2 0.0211(8) 0.0193(9) 0.0210(7) -0.0001(7) 0.0013(7) -0.0006(7)
C3 0.0203(8) 0.0169(9) 0.0203(7) -0.0006(7) 0.0017(7) -0.0008(7)
C4 0.0210(8) 0.0163(8) 0.0195(8) -0.0006(7) 0.0022(7) -0.0006(6)
C5 0.0227(8) 0.0166(8) 0.0211(8) 0.0011(7) 0.0007(7) -0.0022(7)
C6 0.0383(11) 0.0183(10) 0.0306(10) 0.0017(8) -0.0015(9) -0.0006(9)
C7 0.0400(11) 0.0256(11) 0.0315(10) 0.0050(9) -0.0034(9) 0.0072(9)
C8 0.0317(10) 0.0324(11) 0.0284(10) 0.0038(9) -0.0070(8) 0.0043(9)
C9 0.0270(9) 0.0253(10) 0.0243(8) -0.0024(8) -0.0017(7) -0.0006(8)
C10 0.0199(8) 0.0203(9) 0.0228(8) -0.0018(7) -0.0025(7) -0.0009(7)
C11 0.0243(9) 0.0231(10) 0.0266(9) -0.0044(8) 0.0020(7) -0.0025(8)
C12 0.0250(9) 0.0347(12) 0.0275(10) -0.0084(9) 0.0020(8) -0.0001(8)
C13 0.0302(10) 0.0300(11) 0.0344(10) -0.0113(9) -0.0045(9) 0.0063(9)
C14 0.0353(10) 0.0204(10) 0.0342(10) -0.0030(8) -0.0090(9) 0.0005(8)
C15 0.0263(9) 0.0227(9) 0.0271(9) -0.0012(8) -0.0034(8) -0.0025(8)
C16 0.0279(9) 0.0185(9) 0.0213(8) -0.0003(7) 0.0037(7) 0.0034(7)
C17 0.0369(11) 0.0262(11) 0.0293(10) 0.0035(9) -0.0050(9) 0.0048(9)
C18 0.0381(11) 0.0294(12) 0.0253(9) 0.0003(8) -0.0072(9) 0.0020(9)
C19 0.0273(9) 0.0235(10) 0.0264(9) -0.0013(8) -0.0037(8) -0.0015(8)

loop_
_atom_type_symbol
_atom_type_description
_atom_type_scat_dispersion_real
_atom_type_scat_dispersion_imag
_atom_type_scat_source
O O 0.0106 0.0060 'International Tables Vol C Tables 4.2.6.8 and 6.1.1.4'
C C 0.0033 0.0016 'International Tables Vol C Tables 4.2.6.8 and 6.1.1.4'
H H 0.0000 0.0000 'International Tables Vol C Tables 4.2.6.8 and 6.1.1.4'

loop_
_geom_angle_atom_site_label_1
_geom_angle_atom_site_label_2
_geom_angle_atom_site_label_3
_geom_angle
_geom_angle_site_symmetry_1
_geom_angle_site_symmetry_3
_geom_angle_publ_flag
C1 O1 C5 114.59(14) . . ?
O1 C1 C2 122.32(17) . . ?
O1 C1 C6 115.95(17) . . ?
C2 C1 C6 121.73(17) . . ?
C1 C2 C9 117.08(18) . . ?
C1 C2 C3 122.33(16) . . ?
C9 C2 C3 120.53(17) . . ?
C2 C3 C10 113.14(15) . . ?
C2 C3 C4 110.12(15) . . ?
C10 C3 C4 111.19(14) . . ?
C16 C4 C5 107.08(14) . . ?
C16 C4 C3 113.99(15) . . ?
C5 C4 C3 111.28(14) . . ?
O2 C5 O1 110.55(14) . . ?
O2 C5 C19 112.35(15) . . ?
O1 C5 C19 105.37(15) . . ?
O2 C5 C4 105.65(14) . . ?
O1 C5 C4 109.96(13) . . ?
C19 C5 C4 113.03(15) . . ?
C7 C6 C1 120.0(2) . . ?
C6 C7 C8 119.7(2) . . ?
C9 C8 C7 119.58(19) . . ?
C8 C9 C2 121.9(2) . . ?
C15 C10 C11 118.07(18) . . ?
C15 C10 C3 120.92(17) . . ?
C11 C10 C3 120.98(17) . . ?
C12 C11 C10 121.00(19) . . ?
C13 C12 C11 120.2(2) . . ?
C14 C13 C12 119.4(2) . . ?
C13 C14 C15 120.5(2) . . ?
C14 C15 C10 120.8(2) . . ?
O3 C16 C17 122.85(18) . . ?
O3 C16 C4 121.13(17) . . ?
C17 C16 C4 115.98(17) . . ?
C16 C17 C18 109.97(18) . . ?
C19 C18 C17 111.40(17) . . ?
C5 C19 C18 111.13(17) . . ?

loop_
_geom_bond_atom_site_label_1
_geom_bond_atom_site_label_2
_geom_bond_distance
_geom_bond_site_symmetry_2
_geom_bond_publ_flag
O1 C1 1.383(2) . ?
O1 C5 1.430(2) . ?
O2 C5 1.400(2) . ?
O3 C16 1.217(2) . ?
C1 C2 1.391(3) . ?
C1 C6 1.393(3) . ?
C2 C9 1.399(3) . ?
C2 C3 1.516(3) . ?
C3 C10 1.519(3) . ?
C3 C4 1.536(2) . ?
C4 C16 1.513(3) . ?
C4 C5 1.528(2) . ?
C5 C19 1.519(3) . ?
C6 C7 1.381(3) . ?
C7 C8 1.393(3) . ?
C8 C9 1.389(3) . ?
C10 C15 1.394(3) . ?
C10 C11 1.395(3) . ?
C11 C12 1.390(3) . ?
C12 C13 1.385(3) . ?
C13 C14 1.382(3) . ?
C14 C15 1.391(3) . ?
C16 C17 1.506(3) . ?
C17 C18 1.539(3) . ?
C18 C19 1.525(3) . ?

loop_
_geom_hbond_atom_site_label_D
_geom_hbond_atom_site_label_H
_geom_hbond_atom_site_label_A
_geom_hbond_distance_DH
_geom_hbond_distance_HA
_geom_hbond_distance_DA
_geom_hbond_angle_DHA
_geom_hbond_site_symmetry_A
_geom_hbond_publ_flag
O2 H1O2 O3 0.88(3) 1.83(3) 2.706(2) 176(3) 3_656 yes
